data_4119883
loop_
_publ_author_name
'Miguel Clemente-Le\'on'
'Eugenio Coronado'
'Maurici L\'opez-Jord\`a'
'Jo\~ao C. Waerenborgh'
'C\'edric Desplanches'
'Hongfeng Wang'
'Jean-Fran\,cois L\'etard'
'Andreas Hauser'
'Antoine Tissot'

_publ_section_title
;
 Stimuli Responsive Hybrid Magnets: Tuning the Photoinduced Spin-Crossover
 in Fe(III) Complexes Inserted into Layered Magnets
;
_journal_name_full 'Journal of the American Chemical Society'
_journal_page_first 8655
_journal_page_last 8667
_journal_paper_doi 10.1021/ja402674x
_journal_volume 135
_journal_year 2013
_chemical_formula_sum 'C27 H26 Br2 Cr Fe Mn N4 O14'
_chemical_formula_weight 953.13
_chemical_name_systematic
;
 ?
;
_space_group_IT_number 14
_symmetry_cell_setting monoclinic
_symmetry_space_group_name_Hall '-P 2ybc'
_symmetry_space_group_name_H-M 'P 1 21/c 1'
_atom_sites_solution_hydrogens geom
_atom_sites_solution_primary direct
_atom_sites_solution_secondary difmap
_audit_creation_method SHELXL-97
_cell_angle_alpha 90.00
_cell_angle_beta 111.274(5)
_cell_angle_gamma 90.00
_cell_formula_units_Z 4
_cell_length_a 12.1735(6)
_cell_length_b 32.3048(9)
_cell_length_c 9.4392(4)
_cell_measurement_reflns_used 6058
_cell_measurement_temperature 300(2)
_cell_measurement_theta_max 30.4697
_cell_measurement_theta_min 2.9842
_cell_volume 3459.1(3)
_computing_structure_refinement 'SHELXL-97 (Sheldrick, 1997)'
_diffrn_ambient_temperature 300(2)
_diffrn_detector_area_resol_mean 16.0267
_diffrn_measured_fraction_theta_full 0.998
_diffrn_measured_fraction_theta_max 0.998
_diffrn_measurement_device_type 'SuperNova, Single source at offset), Sapphire3'
_diffrn_measurement_method '\w scans'
_diffrn_radiation_monochromator mirror
_diffrn_radiation_source 'SuperNova (Mo) x-ray Source'
_diffrn_radiation_type MoK\a
_diffrn_radiation_wavelength 0.71073
_diffrn_reflns_av_R_equivalents 0.1229
_diffrn_reflns_av_sigmaI/netI 0.0925
_diffrn_reflns_limit_h_max 17
_diffrn_reflns_limit_h_min -17
_diffrn_reflns_limit_k_max 46
_diffrn_reflns_limit_k_min -46
_diffrn_reflns_limit_l_max 13
_diffrn_reflns_limit_l_min -13
_diffrn_reflns_number 74573
_diffrn_reflns_theta_full 30.54
_diffrn_reflns_theta_max 30.54
_diffrn_reflns_theta_min 2.99
_exptl_absorpt_coefficient_mu 3.463
_exptl_absorpt_correction_T_max 0.8739
_exptl_absorpt_correction_T_min 0.6427
_exptl_absorpt_correction_type multi-scan
_exptl_absorpt_process_details
;
CrysAlisPro, Agilent Technologies,
Version 1.171.36.21 (release 14-08-2012 CrysAlis171 .NET)
(compiled Sep 14 2012,17:21:16)
empirical absorption correction using spherical harmonics,
 implemented in SCALE3 ABSPACK scaling algorithm.
;
_exptl_crystal_colour brown
_exptl_crystal_density_diffrn 1.830
_exptl_crystal_description prism
_exptl_crystal_F_000 1892
_exptl_crystal_size_max 0.14
_exptl_crystal_size_mid 0.10
_exptl_crystal_size_min 0.04
_refine_diff_density_max 1.134
_refine_diff_density_min -1.317
_refine_diff_density_rms 0.107
_refine_ls_extinction_method none
_refine_ls_goodness_of_fit_ref 1.025
_refine_ls_hydrogen_treatment constr
_refine_ls_matrix_type full
_refine_ls_number_parameters 461
_refine_ls_number_reflns 10590
_refine_ls_number_restraints 0
_refine_ls_restrained_S_all 1.025
_refine_ls_R_factor_all 0.1724
_refine_ls_R_factor_gt 0.0794
_refine_ls_shift/su_max 0.000
_refine_ls_shift/su_mean 0.000
_refine_ls_structure_factor_coef Fsqd
_refine_ls_weighting_details 'calc w=1/[\s^2^(Fo^2^)+(0.0827P)^2^+6.3334P] where P=(Fo^2^+2Fc^2^)/3'
_refine_ls_weighting_scheme calc
_refine_ls_wR_factor_gt 0.1850
_refine_ls_wR_factor_ref 0.2291
_reflns_number_gt 4921
_reflns_number_total 10590
_reflns_threshold_expression >2sigma(I)
_cod_data_source_file ja402674x_si_002.cif
_cod_data_source_block new
_cod_original_cell_volume 3459.1(2)
_cod_database_code 4119883

loop_
_symmetry_equiv_pos_as_xyz
'x, y, z'
'-x, y+1/2, -z+1/2'
'-x, -y, -z'
'x, -y-1/2, z-1/2'

loop_
_atom_site_label
_atom_site_type_symbol
_atom_site_fract_x
_atom_site_fract_y
_atom_site_fract_z
_atom_site_U_iso_or_equiv
_atom_site_adp_type
_atom_site_occupancy
_atom_site_symmetry_multiplicity
_atom_site_calc_flag
_atom_site_refinement_flags
_atom_site_disorder_assembly
_atom_site_disorder_group
C1 C 0.0451(6) 0.1866(2) 0.3065(8) 0.0581(17) Uani 1 1 d . A .
C2 C -0.0495(7) 0.2043(2) 0.1869(9) 0.068(2) Uani 1 1 d . . .
H2 H -0.1264 0.1986 0.1789 0.081 Uiso 1 1 calc R . .
C3 C -0.0302(8) 0.2296(2) 0.0820(10) 0.077(2) Uani 1 1 d . . .
H3 H -0.0938 0.2412 0.0042 0.093 Uiso 1 1 calc R . .
C4 C 0.0851(9) 0.2382(3) 0.0918(11) 0.087(3) Uani 1 1 d . . .
H4 H 0.0981 0.2549 0.0191 0.104 Uiso 1 1 calc R . .
C5 C 0.1772(7) 0.2223(2) 0.2063(9) 0.067(2) Uani 1 1 d . . .
H5 H 0.2534 0.2285 0.2123 0.080 Uiso 1 1 calc R . .
C6 C 0.1608(6) 0.1968(2) 0.3162(8) 0.0526(16) Uani 1 1 d . . .
C7 C 0.2628(6) 0.1823(2) 0.4366(9) 0.0598(18) Uani 1 1 d . A .
H7 H 0.3357 0.1909 0.4365 0.072 Uiso 1 1 calc R . .
C8A C 0.3761(12) 0.1518(5) 0.6672(17) 0.064(4) Uiso 0.633(18) 1 d P A 1
H8A1 H 0.3877 0.1714 0.7491 0.076 Uiso 0.633(18) 1 calc PR A 1
H8A2 H 0.4403 0.1545 0.6300 0.076 Uiso 0.633(18) 1 calc PR A 1
C9A C 0.3688(10) 0.1089(4) 0.7190(16) 0.054(3) Uiso 0.633(18) 1 d P A 1
H9A1 H 0.4396 0.1022 0.8050 0.065 Uiso 0.633(18) 1 calc PR A 1
H9A2 H 0.3612 0.0894 0.6377 0.065 Uiso 0.633(18) 1 calc PR A 1
C10A C 0.2689(15) 0.1288(6) 0.894(2) 0.074(5) Uiso 0.633(18) 1 d P A 1
H10A H 0.3157 0.1535 0.9003 0.089 Uiso 0.633(18) 1 calc PR A 1
H10B H 0.3073 0.1123 0.9847 0.089 Uiso 0.633(18) 1 calc PR A 1
C11A C 0.1383(17) 0.1413(6) 0.8839(19) 0.096(6) Uiso 0.633(18) 1 d P A 1
H11A H 0.0938 0.1168 0.8889 0.116 Uiso 0.633(18) 1 calc PR A 1
H11B H 0.1421 0.1596 0.9672 0.116 Uiso 0.633(18) 1 calc PR A 1
C12A C -0.0575(13) 0.1625(4) 0.6874(19) 0.067(4) Uiso 0.633(18) 1 d P A 1
H12A H -0.0948 0.1791 0.5971 0.080 Uiso 0.633(18) 1 calc PR A 1
H12B H -0.0796 0.1735 0.7690 0.080 Uiso 0.633(18) 1 calc PR A 1
C13A C -0.0969(14) 0.1157(5) 0.6555(18) 0.061(4) Uiso 0.633(18) 1 d P A 1
H13A H -0.0769 0.1006 0.7504 0.073 Uiso 0.633(18) 1 calc PR A 1
H13B H -0.1814 0.1140 0.6015 0.073 Uiso 0.633(18) 1 calc PR A 1
C8B C 0.382(3) 0.1363(11) 0.640(4) 0.091(9) Uiso 0.367(18) 1 d P A 2
H8B1 H 0.4474 0.1554 0.6621 0.109 Uiso 0.367(18) 1 calc PR A 2
H8B2 H 0.3958 0.1130 0.5832 0.109 Uiso 0.367(18) 1 calc PR A 2
C9B C 0.368(2) 0.1206(8) 0.794(3) 0.071(7) Uiso 0.367(18) 1 d P A 2
H9B1 H 0.4250 0.0988 0.8387 0.085 Uiso 0.367(18) 1 calc PR A 2
H9B2 H 0.3847 0.1433 0.8657 0.085 Uiso 0.367(18) 1 calc PR A 2
C10B C 0.218(3) 0.1224(12) 0.913(3) 0.107(13) Uani 0.367(18) 1 d P A 2
H10C H 0.1504 0.1070 0.9161 0.128 Uiso 0.367(18) 1 calc PR A 2
H10D H 0.2823 0.1200 1.0102 0.128 Uiso 0.367(18) 1 calc PR A 2
C11B C 0.188(2) 0.1664(8) 0.870(3) 0.077(8) Uiso 0.367(18) 1 d P A 2
H11C H 0.1727 0.1814 0.9502 0.093 Uiso 0.367(18) 1 calc PR A 2
H11D H 0.2504 0.1802 0.8477 0.093 Uiso 0.367(18) 1 calc PR A 2
C12B C -0.017(4) 0.1540(12) 0.755(5) 0.117(12) Uiso 0.367(18) 1 d P A 2
H12C H -0.0555 0.1799 0.7613 0.140 Uiso 0.367(18) 1 calc PR A 2
H12D H 0.0044 0.1407 0.8535 0.140 Uiso 0.367(18) 1 calc PR A 2
C13B C -0.096(3) 0.1301(12) 0.654(4) 0.102(12) Uiso 0.367(18) 1 d P A 2
H13C H -0.1534 0.1476 0.5794 0.123 Uiso 0.367(18) 1 calc PR A 2
H13D H -0.1375 0.1139 0.7049 0.123 Uiso 0.367(18) 1 calc PR A 2
C14 C -0.0885(7) 0.0683(2) 0.4816(9) 0.0644(19) Uani 1 1 d . A .
H14 H -0.1612 0.0605 0.4846 0.077 Uiso 1 1 calc R . .
C15 C -0.0441(7) 0.0451(2) 0.3833(9) 0.0649(19) Uani 1 1 d . . .
C16 C -0.1158(8) 0.0147(3) 0.2916(10) 0.079(2) Uani 1 1 d . . .
H16 H -0.1900 0.0108 0.2963 0.095 Uiso 1 1 calc R . .
C17 C -0.0845(10) -0.0092(3) 0.1965(11) 0.087(3) Uani 1 1 d . . .
H17 H -0.1365 -0.0285 0.1340 0.105 Uiso 1 1 calc R . .
C18 C 0.0288(11) -0.0042(3) 0.1947(11) 0.099(3) Uani 1 1 d . . .
H18 H 0.0542 -0.0210 0.1327 0.119 Uiso 1 1 calc R . .
C19 C 0.1030(8) 0.0253(3) 0.2830(10) 0.092(3) Uani 1 1 d . . .
H19 H 0.1781 0.0283 0.2797 0.111 Uiso 1 1 calc R . .
C20 C 0.0685(7) 0.0509(3) 0.3772(9) 0.070(2) Uani 1 1 d . A .
C21 C 0.4947(5) 0.12787(17) 0.2927(7) 0.0402(13) Uani 1 1 d . B .
C22 C 0.6087(5) 0.12183(18) 0.2584(6) 0.0386(13) Uani 1 1 d . B .
C23 C 0.5252(5) 0.23716(16) -0.0247(7) 0.0390(13) Uani 1 1 d . . .
C24 C 0.6415(5) 0.25903(16) 0.0724(7) 0.0378(12) Uani 1 1 d . . .
C25 C 0.4485(5) 0.01417(17) -0.0472(7) 0.0427(14) Uani 1 1 d . . .
C26 C 0.4368(5) -0.00757(18) 0.4501(7) 0.0421(13) Uani 1 1 d . . .
N1 N 0.2629(5) 0.1584(2) 0.5453(7) 0.0653(16) Uani 1 1 d . . .
N2 N 0.2589(6) 0.10635(18) 0.7657(8) 0.0719(18) Uani 1 1 d . . .
H2A H 0.2462 0.0793 0.7824 0.086 Uiso 1 1 calc R A 1
N3 N 0.0807(6) 0.1631(2) 0.7339(8) 0.0734(18) Uani 1 1 d . . .
H3A H 0.1080 0.1894 0.7376 0.088 Uiso 1 1 calc R A 1
N4 N -0.0357(6) 0.0987(2) 0.5651(8) 0.0680(17) Uani 1 1 d . . .
O1 O 0.0221(4) 0.16232(18) 0.4037(6) 0.0763(16) Uani 1 1 d . . .
O2 O 0.1412(5) 0.0799(2) 0.4599(8) 0.093(2) Uani 1 1 d . . .
O3 O 0.4393(4) 0.09594(13) 0.3003(5) 0.0517(11) Uani 1 1 d . . .
O4 O 0.6353(4) 0.08542(13) 0.2394(5) 0.0487(10) Uani 1 1 d . . .
O5 O 0.4676(4) 0.16431(12) 0.3093(5) 0.0519(11) Uani 1 1 d . . .
O6 O 0.6631(4) 0.15345(14) 0.2510(5) 0.0510(11) Uani 1 1 d . . .
O7 O 0.4807(4) 0.21289(12) 0.0437(5) 0.0463(10) Uani 1 1 d . . .
O8 O 0.6837(4) 0.24934(13) 0.2098(5) 0.0488(10) Uani 1 1 d . . .
O9 O 0.4848(4) 0.25441(12) 0.3361(5) 0.0464(10) Uani 1 1 d . . .
O10 O 0.6812(4) 0.21510(13) 0.5048(5) 0.0491(10) Uani 1 1 d . . .
O11 O 0.4164(4) 0.04096(12) 0.0248(5) 0.0504(11) Uani 1 1 d . . .
O12 O 0.5934(4) -0.00837(12) 0.1873(5) 0.0503(11) Uani 1 1 d . . .
O13 O 0.3990(4) 0.00429(13) 0.3158(5) 0.0498(10) Uani 1 1 d . . .
O14 O 0.6144(4) 0.03037(13) 0.4862(5) 0.0489(10) Uani 1 1 d . . .
Cr1 Cr 0.58085(8) 0.20822(3) 0.27608(10) 0.0384(2) Uani 0.50 1 d P B 1
Mn1 Mn 0.58085(8) 0.20822(3) 0.27608(10) 0.0384(2) Uani 0.50 1 d P B 2
Cr2 Cr 0.51596(9) 0.04135(3) 0.25876(10) 0.0404(2) Uani 0.50 1 d P C 3
Mn2 Mn 0.51596(9) 0.04135(3) 0.25876(10) 0.0404(2) Uani 0.50 1 d P C 4
Fe Fe 0.11635(8) 0.12708(3) 0.56068(12) 0.0568(3) Uani 1 1 d . A .
C1S C 0.7735(8) 0.1144(2) -0.0006(9) 0.073(2) Uani 1 1 d . . .
H1S1 H 0.8585 0.1152 0.0289 0.088 Uiso 1 1 calc R D 1
H1S2 H 0.7553 0.1149 0.0913 0.088 Uiso 1 1 calc R D 1
Br1 Br 0.70567(9) 0.16234(3) -0.12204(11) 0.0866(3) Uani 1 1 d . E .
Br2A Br 0.71535(10) 0.06511(3) -0.10778(12) 0.0788(4) Uani 0.848(3) 1 d P E 1
Br2B Br 0.9120(13) 0.0972(3) 0.0448(9) 0.164(6) Uani 0.152(3) 1 d P E 2

loop_
_atom_site_aniso_label
_atom_site_aniso_U_11
_atom_site_aniso_U_22
_atom_site_aniso_U_33
_atom_site_aniso_U_23
_atom_site_aniso_U_13
_atom_site_aniso_U_12
C1 0.044(4) 0.073(5) 0.054(4) -0.005(4) 0.015(3) 0.002(3)
C2 0.050(4) 0.079(5) 0.066(5) -0.009(4) 0.012(4) 0.003(4)
C3 0.078(6) 0.071(5) 0.077(6) 0.014(4) 0.021(5) 0.019(4)
C4 0.102(8) 0.070(5) 0.101(7) 0.023(5) 0.051(6) 0.007(5)
C5 0.069(5) 0.059(4) 0.083(6) -0.002(4) 0.040(5) -0.001(4)
C6 0.047(4) 0.055(4) 0.061(4) -0.014(3) 0.025(3) -0.004(3)
C7 0.042(4) 0.068(4) 0.070(5) -0.014(4) 0.022(4) -0.007(3)
C10B 0.09(2) 0.19(4) 0.028(12) -0.005(15) 0.005(13) 0.06(2)
C14 0.045(4) 0.073(5) 0.074(5) 0.012(4) 0.021(4) 0.004(4)
C15 0.048(4) 0.068(5) 0.067(5) 0.007(4) 0.007(4) 0.007(3)
C16 0.064(5) 0.070(5) 0.085(6) 0.006(5) 0.004(5) 0.002(4)
C17 0.087(7) 0.063(5) 0.089(7) -0.005(5) 0.004(6) -0.010(5)
C18 0.128(10) 0.080(6) 0.069(6) -0.009(5) 0.011(6) 0.028(6)
C19 0.071(6) 0.120(8) 0.081(6) -0.026(6) 0.024(5) 0.020(5)
C20 0.045(4) 0.095(6) 0.063(5) -0.013(4) 0.010(4) 0.011(4)
C21 0.049(3) 0.038(3) 0.039(3) 0.000(2) 0.022(3) 0.006(3)
C22 0.043(3) 0.046(3) 0.031(3) 0.002(2) 0.018(3) 0.007(3)
C23 0.039(3) 0.031(3) 0.046(4) -0.006(2) 0.014(3) 0.000(2)
C24 0.041(3) 0.035(3) 0.041(3) -0.010(2) 0.018(3) 0.001(2)
C25 0.047(4) 0.031(3) 0.050(4) 0.011(3) 0.018(3) 0.001(2)
C26 0.046(4) 0.039(3) 0.045(4) -0.004(3) 0.022(3) -0.004(3)
N1 0.043(3) 0.075(4) 0.063(4) 0.008(3) 0.001(3) -0.009(3)
N2 0.077(5) 0.044(3) 0.081(5) 0.013(3) 0.013(4) 0.001(3)
N3 0.081(5) 0.062(4) 0.071(4) -0.008(3) 0.021(4) 0.009(3)
N4 0.062(4) 0.071(4) 0.084(5) 0.003(4) 0.042(4) 0.002(3)
O1 0.039(3) 0.112(4) 0.070(3) 0.027(3) 0.010(3) -0.010(3)
O2 0.053(3) 0.113(5) 0.115(5) -0.046(4) 0.035(3) -0.013(3)
O3 0.054(3) 0.052(3) 0.063(3) 0.000(2) 0.038(2) -0.004(2)
O4 0.053(3) 0.050(2) 0.054(3) 0.0038(19) 0.032(2) 0.015(2)
O5 0.064(3) 0.043(2) 0.064(3) 0.001(2) 0.042(3) 0.006(2)
O6 0.050(3) 0.056(3) 0.059(3) -0.002(2) 0.034(2) -0.001(2)
O7 0.042(2) 0.042(2) 0.055(3) -0.0016(19) 0.018(2) -0.0099(18)
O8 0.048(3) 0.049(2) 0.045(3) -0.0093(19) 0.011(2) -0.0090(19)
O9 0.050(3) 0.036(2) 0.043(2) 0.0039(17) 0.005(2) 0.0069(18)
O10 0.051(3) 0.052(2) 0.050(3) 0.011(2) 0.024(2) 0.019(2)
O11 0.051(3) 0.041(2) 0.059(3) 0.013(2) 0.020(2) 0.0133(19)
O12 0.050(3) 0.044(2) 0.047(3) 0.0148(19) 0.007(2) 0.0028(19)
O13 0.048(3) 0.052(2) 0.045(3) 0.001(2) 0.011(2) -0.007(2)
O14 0.044(2) 0.055(2) 0.050(3) -0.003(2) 0.020(2) -0.0124(19)
Cr1 0.0496(6) 0.0322(4) 0.0376(5) -0.0010(4) 0.0211(4) -0.0006(4)
Mn1 0.0496(6) 0.0322(4) 0.0376(5) -0.0010(4) 0.0211(4) -0.0006(4)
Cr2 0.0530(6) 0.0326(4) 0.0389(5) 0.0041(4) 0.0204(4) 0.0009(4)
Mn2 0.0530(6) 0.0326(4) 0.0389(5) 0.0041(4) 0.0204(4) 0.0009(4)
Fe 0.0419(5) 0.0677(6) 0.0581(6) -0.0014(5) 0.0150(5) -0.0055(5)
C1S 0.089(6) 0.072(5) 0.067(5) 0.014(4) 0.038(5) 0.018(4)
Br1 0.0864(7) 0.0728(6) 0.0907(7) 0.0058(4) 0.0202(5) 0.0109(4)
Br2A 0.0970(9) 0.0562(6) 0.0902(8) -0.0077(5) 0.0422(6) -0.0064(5)
Br2B 0.299(16) 0.116(7) 0.082(5) 0.030(5) 0.073(7) 0.091(8)

loop_
_atom_type_symbol
_atom_type_description
_atom_type_scat_dispersion_real
_atom_type_scat_dispersion_imag
_atom_type_scat_source
C C 0.0033 0.0016 'International Tables Vol C Tables 4.2.6.8 and 6.1.1.4'
H H 0.0000 0.0000 'International Tables Vol C Tables 4.2.6.8 and 6.1.1.4'
N N 0.0061 0.0033 'International Tables Vol C Tables 4.2.6.8 and 6.1.1.4'
O O 0.0106 0.0060 'International Tables Vol C Tables 4.2.6.8 and 6.1.1.4'
Cr Cr 0.3209 0.6236 'International Tables Vol C Tables 4.2.6.8 and 6.1.1.4'
Mn Mn 0.3368 0.7283 'International Tables Vol C Tables 4.2.6.8 and 6.1.1.4'
Fe Fe 0.3463 0.8444 'International Tables Vol C Tables 4.2.6.8 and 6.1.1.4'
Br Br -0.2901 2.4595 'International Tables Vol C Tables 4.2.6.8 and 6.1.1.4'

loop_
_geom_angle_atom_site_label_1
_geom_angle_atom_site_label_2
_geom_angle_atom_site_label_3
_geom_angle
_geom_angle_site_symmetry_1
_geom_angle_site_symmetry_3
O1 C1 C2 118.9(7) . .
O1 C1 C6 123.5(7) . .
C2 C1 C6 117.5(7) . .
C3 C2 C1 121.2(8) . .
C3 C2 H2 119.4 . .
C1 C2 H2 119.4 . .
C2 C3 C4 120.1(8) . .
C2 C3 H3 120.0 . .
C4 C3 H3 120.0 . .
C5 C4 C3 120.0(8) . .
C5 C4 H4 120.0 . .
C3 C4 H4 120.0 . .
C4 C5 C6 121.4(8) . .
C4 C5 H5 119.3 . .
C6 C5 H5 119.3 . .
C5 C6 C1 119.7(7) . .
C5 C6 C7 118.0(7) . .
C1 C6 C7 122.3(7) . .
N1 C7 C6 125.7(7) . .
N1 C7 H7 117.2 . .
C6 C7 H7 117.2 . .
N1 C8A C9A 104.2(10) . .
N1 C8A H8A1 110.9 . .
C9A C8A H8A1 110.9 . .
N1 C8A H8A2 110.9 . .
C9A C8A H8A2 110.9 . .
H8A1 C8A H8A2 108.9 . .
C8A C9A N2 107.7(10) . .
C8A C9A H9A1 110.2 . .
N2 C9A H9A1 110.2 . .
C8A C9A H9A2 110.2 . .
N2 C9A H9A2 110.2 . .
H9A1 C9A H9A2 108.5 . .
N2 C10A C11A 108.0(13) . .
N2 C10A H10A 110.1 . .
C11A C10A H10A 110.1 . .
N2 C10A H10B 110.1 . .
C11A C10A H10B 110.1 . .
H10A C10A H10B 108.4 . .
N3 C11A C10A 106.7(13) . .
N3 C11A H11A 110.4 . .
C10A C11A H11A 110.4 . .
N3 C11A H11B 110.4 . .
C10A C11A H11B 110.4 . .
H11A C11A H11B 108.6 . .
N3 C12A C13A 106.5(10) . .
N3 C12A H12A 110.4 . .
C13A C12A H12A 110.4 . .
N3 C12A H12B 110.4 . .
C13A C12A H12B 110.4 . .
H12A C12A H12B 108.6 . .
N4 C13A C12A 107.1(11) . .
N4 C13A H13A 110.3 . .
C12A C13A H13A 110.3 . .
N4 C13A H13B 110.3 . .
C12A C13A H13B 110.3 . .
H13A C13A H13B 108.6 . .
N1 C8B C9B 106(2) . .
N1 C8B H8B1 110.5 . .
C9B C8B H8B1 110.5 . .
N1 C8B H8B2 110.5 . .
C9B C8B H8B2 110.5 . .
H8B1 C8B H8B2 108.7 . .
N2 C9B C8B 111(2) . .
N2 C9B H9B1 109.5 . .
C8B C9B H9B1 109.5 . .
N2 C9B H9B2 109.5 . .
C8B C9B H9B2 109.5 . .
H9B1 C9B H9B2 108.1 . .
C11B C10B N2 101(2) . .
C11B C10B H10C 111.7 . .
N2 C10B H10C 111.7 . .
C11B C10B H10D 111.7 . .
N2 C10B H10D 111.7 . .
H10C C10B H10D 109.4 . .
N3 C11B C10B 103(2) . .
N3 C11B H11C 111.2 . .
C10B C11B H11C 111.2 . .
N3 C11B H11D 111.2 . .
C10B C11B H11D 111.2 . .
H11C C11B H11D 109.1 . .
N3 C12B C13B 119(3) . .
N3 C12B H12C 107.7 . .
C13B C12B H12C 107.7 . .
N3 C12B H12D 107.7 . .
C13B C12B H12D 107.7 . .
H12C C12B H12D 107.1 . .
C12B C13B N4 113(3) . .
C12B C13B H13C 109.1 . .
N4 C13B H13C 109.1 . .
C12B C13B H13D 109.1 . .
N4 C13B H13D 109.1 . .
H13C C13B H13D 107.8 . .
N4 C14 C15 125.0(7) . .
N4 C14 H14 117.5 . .
C15 C14 H14 117.5 . .
C16 C15 C20 118.0(8) . .
C16 C15 C14 118.1(8) . .
C20 C15 C14 123.8(7) . .
C17 C16 C15 124.0(9) . .
C17 C16 H16 118.0 . .
C15 C16 H16 118.0 . .
C16 C17 C18 117.6(9) . .
C16 C17 H17 121.2 . .
C18 C17 H17 121.2 . .
C19 C18 C17 120.7(9) . .
C19 C18 H18 119.6 . .
C17 C18 H18 119.6 . .
C18 C19 C20 121.3(10) . .
C18 C19 H19 119.4 . .
C20 C19 H19 119.4 . .
O2 C20 C19 120.3(8) . .
O2 C20 C15 121.4(7) . .
C19 C20 C15 118.3(8) . .
O5 C21 O3 126.8(6) . .
O5 C21 C22 116.3(5) . .
O3 C21 C22 116.9(5) . .
O6 C22 O4 126.8(5) . .
O6 C22 C21 116.7(5) . .
O4 C22 C21 116.6(5) . .
O9 C23 O7 126.6(5) 4_565 .
O9 C23 C24 116.5(5) 4_565 .
O7 C23 C24 116.9(5) . .
O8 C24 O10 127.4(5) . 4_565
O8 C24 C23 116.3(5) . .
O10 C24 C23 116.3(5) 4_565 .
O12 C25 O11 126.4(5) 3_655 .
O12 C25 C25 117.1(7) 3_655 3_655
O11 C25 C25 116.4(7) . 3_655
O13 C26 O14 127.5(6) . 3_656
O13 C26 C26 115.9(6) . 3_656
O14 C26 C26 116.6(7) 3_656 3_656
C7 N1 C8A 116.5(8) . .
C7 N1 C8B 117.4(13) . .
C8A N1 C8B 21.7(13) . .
C7 N1 Fe 126.2(5) . .
C8A N1 Fe 117.3(6) . .
C8B N1 Fe 111.9(12) . .
C9B N2 C10A 83.2(14) . .
C9B N2 C9A 31.1(11) . .
C10A N2 C9A 114.3(9) . .
C9B N2 C10B 107.2(18) . .
C10A N2 C10B 24.4(15) . .
C9A N2 C10B 138.2(15) . .
C9B N2 Fe 118.8(11) . .
C10A N2 Fe 114.0(8) . .
C9A N2 Fe 102.8(6) . .
C10B N2 Fe 104.7(10) . .
C9B N2 H2A 120.9 . .
C10A N2 H2A 108.5 . .
C9A N2 H2A 108.5 . .
C10B N2 H2A 91.8 . .
Fe N2 H2A 108.5 . .
C12B N3 C11B 117(2) . .
C12B N3 C11A 84(2) . .
C11B N3 C11A 41.1(10) . .
C12B N3 C12A 26.2(19) . .
C11B N3 C12A 139.8(13) . .
C11A N3 C12A 109.9(10) . .
C12B N3 Fe 115.8(17) . .
C11B N3 Fe 110.0(10) . .
C11A N3 Fe 107.8(7) . .
C12A N3 Fe 105.5(6) . .
C12B N3 H3A 122.8 . .
C11B N3 H3A 72.6 . .
C11A N3 H3A 111.1 . .
C12A N3 H3A 111.1 . .
Fe N3 H3A 111.1 . .
C14 N4 C13A 114.1(9) . .
C14 N4 C13B 124.7(15) . .
C13A N4 C13B 15.4(16) . .
C14 N4 Fe 125.4(5) . .
C13A N4 Fe 120.2(8) . .
C13B N4 Fe 107.6(14) . .
C1 O1 Fe 133.3(5) . .
C20 O2 Fe 132.4(5) . .
C21 O3 Cr2 113.4(4) . .
C22 O4 Cr2 113.8(4) . .
C21 O5 Cr1 113.9(4) . .
C22 O6 Cr1 113.9(4) . .
C23 O7 Cr1 112.8(4) . .
C24 O8 Cr1 114.1(4) . .
C23 O9 Cr1 113.1(4) 4_566 .
C24 O10 Cr1 114.3(4) 4_566 .
C25 O11 Cr2 113.7(4) . .
C25 O12 Cr2 113.4(4) 3_655 .
C26 O13 Cr2 114.1(4) . .
C26 O14 Cr2 113.4(4) 3_656 .
O10 Cr1 O8 93.08(17) . .
O10 Cr1 O5 95.07(18) . .
O8 Cr1 O5 171.58(17) . .
O10 Cr1 O6 94.78(17) . .
O8 Cr1 O6 98.14(17) . .
O5 Cr1 O6 79.08(16) . .
O10 Cr1 O7 169.70(16) . .
O8 Cr1 O7 79.82(16) . .
O5 Cr1 O7 92.37(17) . .
O6 Cr1 O7 93.62(17) . .
O10 Cr1 O9 79.50(16) . .
O8 Cr1 O9 94.74(17) . .
O5 Cr1 O9 88.84(16) . .
O6 Cr1 O9 166.18(16) . .
O7 Cr1 O9 93.55(16) . .
O14 Cr2 O13 79.97(16) . .
O14 Cr2 O4 92.77(16) . .
O13 Cr2 O4 168.61(17) . .
O14 Cr2 O12 92.51(17) . .
O13 Cr2 O12 94.16(17) . .
O4 Cr2 O12 94.92(16) . .
O14 Cr2 O3 94.53(17) . .
O13 Cr2 O3 92.46(16) . .
O4 Cr2 O3 79.28(15) . .
O12 Cr2 O3 171.07(17) . .
O14 Cr2 O11 169.80(16) . .
O13 Cr2 O11 94.64(17) . .
O4 Cr2 O11 93.81(17) . .
O12 Cr2 O11 79.17(16) . .
O3 Cr2 O11 94.34(17) . .
O2 Fe O1 104.8(3) . .
O2 Fe N4 87.7(3) . .
O1 Fe N4 89.4(2) . .
O2 Fe N1 93.4(3) . .
O1 Fe N1 86.9(2) . .
N4 Fe N1 176.3(3) . .
O2 Fe N3 158.1(3) . .
O1 Fe N3 92.1(3) . .
N4 Fe N3 78.4(3) . .
N1 Fe N3 101.6(3) . .
O2 Fe N2 88.7(3) . .
O1 Fe N2 160.1(2) . .
N4 Fe N2 105.9(3) . .
N1 Fe N2 77.7(2) . .
N3 Fe N2 79.0(3) . .
Br2B C1S Br2A 90.2(5) . .
Br2B C1S Br1 126.4(6) . .
Br2A C1S Br1 111.3(4) . .
Br2B C1S H1S1 20.9 . .
Br2A C1S H1S1 109.4 . .
Br1 C1S H1S1 109.4 . .
Br2B C1S H1S2 108.1 . .
Br2A C1S H1S2 109.4 . .
Br1 C1S H1S2 109.4 . .
H1S1 C1S H1S2 108.0 . .

loop_
_geom_bond_atom_site_label_1
_geom_bond_atom_site_label_2
_geom_bond_distance
_geom_bond_site_symmetry_2
C1 O1 1.312(9) .
C1 C2 1.408(10) .
C1 C6 1.417(9) .
C2 C3 1.369(11) .
C2 H2 0.9300 .
C3 C4 1.401(12) .
C3 H3 0.9300 .
C4 C5 1.345(11) .
C4 H4 0.9300 .
C5 C6 1.395(10) .
C5 H5 0.9300 .
C6 C7 1.424(10) .
C7 N1 1.284(9) .
C7 H7 0.9300 .
C8A N1 1.455(14) .
C8A C9A 1.482(18) .
C8A H8A1 0.9700 .
C8A H8A2 0.9700 .
C9A N2 1.555(14) .
C9A H9A1 0.9700 .
C9A H9A2 0.9700 .
C10A N2 1.382(18) .
C10A C11A 1.61(3) .
C10A H10A 0.9700 .
C10A H10B 0.9700 .
C11A N3 1.507(18) .
C11A H11A 0.9700 .
C11A H11B 0.9700 .
C12A N3 1.578(16) .
C12A C13A 1.58(2) .
C12A H12A 0.9700 .
C12A H12B 0.9700 .
C13A N4 1.431(15) .
C13A H13A 0.9700 .
C13A H13B 0.9700 .
C8B N1 1.57(3) .
C8B C9B 1.60(4) .
C8B H8B1 0.9700 .
C8B H8B2 0.9700 .
C9B N2 1.34(2) .
C9B H9B1 0.9700 .
C9B H9B2 0.9700 .
C10B C11B 1.49(4) .
C10B N2 1.72(3) .
C10B H10C 0.9700 .
C10B H10D 0.9700 .
C11B N3 1.46(2) .
C11B H11C 0.9700 .
C11B H11D 0.9700 .
C12B N3 1.31(4) .
C12B C13B 1.33(5) .
C12B H12C 0.9700 .
C12B H12D 0.9700 .
C13B N4 1.65(4) .
C13B H13C 0.9700 .
C13B H13D 0.9700 .
C14 N4 1.278(10) .
C14 C15 1.441(11) .
C14 H14 0.9300 .
C15 C16 1.387(11) .
C15 C20 1.406(11) .
C16 C17 1.340(13) .
C16 H16 0.9300 .
C17 C18 1.396(14) .
C17 H17 0.9300 .
C18 C19 1.368(13) .
C18 H18 0.9300 .
C19 C20 1.386(11) .
C19 H19 0.9300 .
C20 O2 1.330(9) .
C21 O5 1.248(6) .
C21 O3 1.248(7) .
C21 C22 1.547(8) .
C22 O6 1.233(7) .
C22 O4 1.250(7) .
C23 O9 1.254(7) 4_565
C23 O7 1.257(7) .
C23 C24 1.550(8) .
C24 O8 1.249(7) .
C24 O10 1.250(7) 4_565
C25 O12 1.247(7) 3_655
C25 O11 1.247(7) .
C25 C25 1.547(11) 3_655
C26 O13 1.242(7) .
C26 O14 1.250(7) 3_656
C26 C26 1.564(12) 3_656
N1 Fe 2.101(6) .
N2 Fe 2.184(6) .
N2 H2A 0.9100 .
N3 Fe 2.174(6) .
N3 H3A 0.9100 .
N4 Fe 2.079(6) .
O1 Fe 1.891(5) .
O2 Fe 1.879(6) .
O3 Cr2 2.098(4) .
O4 Cr2 2.089(4) .
O5 Cr1 2.079(4) .
O6 Cr1 2.089(4) .
O7 Cr1 2.093(4) .
O8 Cr1 2.072(4) .
O9 C23 1.254(7) 4_566
O9 Cr1 2.096(4) .
O10 C24 1.250(7) 4_566
O10 Cr1 2.071(4) .
O11 Cr2 2.099(4) .
O12 C25 1.247(7) 3_655
O12 Cr2 2.094(4) .
O13 Cr2 2.075(4) .
O14 C26 1.250(7) 3_656
O14 Cr2 2.075(4) .
C1S Br2B 1.676(15) .
C1S Br2A 1.882(8) .
C1S Br1 1.925(8) .
C1S H1S1 0.9700 .
C1S H1S2 0.9700 .
